data_2225710
loop_
_publ_author_name
'Liao, Xia-Li'
'Chen, Xiao-Zhen'
'Yu, Kai-Bei'
'Li, Guo-You'

_publ_section_title
;
 16-<i>O</i>-Methylcafestol
;
_journal_coeditor_code XU2727
_journal_issue 4
_journal_name_full 'Acta Crystallographica Section E'
_journal_page_first o760
_journal_paper_doi 10.1107/S1600536810007920
_journal_volume 66
_journal_year 2010
_chemical_formula_iupac 'C21 H30 O3'
_chemical_formula_moiety 'C21 H30 O3'
_chemical_formula_sum 'C21 H30 O3'
_chemical_formula_weight 330.45
_chemical_melting_point 448
_chemical_name_common 16-<i>O</i>-Methylcafestol
_chemical_name_systematic
;
(3b<i>S</i>,5a<i>S</i>,7<i>R</i>,8<i>R</i>,10a<i>R</i>,10b<i>S</i>)-
7-methoxy-10b-methyl-3b,4,5,6,7,8,9,10,10a,10b,11,12-dodecahydro-5a,8-methano-
5a<i>H</i>-cycloheptal[5,6]naphtho[2,1-<i>b</i>]furan-7-methanol
;
_space_group_IT_number 4
_symmetry_cell_setting monoclinic
_symmetry_space_group_name_Hall 'P 2yb'
_symmetry_space_group_name_H-M 'P 1 21 1'
_atom_sites_solution_hydrogens geom
_atom_sites_solution_primary direct
_atom_sites_solution_secondary difmap
_audit_creation_method SHELXL-97
_cell_angle_alpha 90.00
_cell_angle_beta 92.640(5)
_cell_angle_gamma 90.00
_cell_formula_units_Z 2
_cell_length_a 10.6399(9)
_cell_length_b 7.0001(5)
_cell_length_c 11.5765(12)
_cell_measurement_reflns_used 2892
_cell_measurement_temperature 93(2)
_cell_measurement_theta_max 27.50
_cell_measurement_theta_min 3.40
_cell_volume 861.31(13)
_computing_cell_refinement 'RAPID-AUTO (Rigaku, 2004)'
_computing_data_collection 'RAPID-AUTO (Rigaku, 2004)'
_computing_data_reduction 'RAPID-AUTO (Rigaku, 2004)'
_computing_molecular_graphics 'ORTEP-3 for Windows (Farrugia, 1997)'
_computing_publication_material 'SHELXL97 (Sheldrick, 2008)'
_computing_structure_refinement 'SHELXL97 (Sheldrick, 2008)'
_computing_structure_solution 'SHELXS97 (Sheldrick, 2008)'
_diffrn_ambient_temperature 93(2)
_diffrn_measured_fraction_theta_full 0.993
_diffrn_measured_fraction_theta_max 0.993
_diffrn_measurement_device_type 'Rigaku SPIDER'
_diffrn_measurement_method '\w scans'
_diffrn_radiation_monochromator graphite
_diffrn_radiation_source 'Rotating Anode'
_diffrn_radiation_type MoK\a
_diffrn_radiation_wavelength 0.71073
_diffrn_reflns_av_R_equivalents 0.0289
_diffrn_reflns_av_sigmaI/netI 0.0307
_diffrn_reflns_limit_h_max 13
_diffrn_reflns_limit_h_min -12
_diffrn_reflns_limit_k_max 9
_diffrn_reflns_limit_k_min -9
_diffrn_reflns_limit_l_max 13
_diffrn_reflns_limit_l_min -15
_diffrn_reflns_number 6921
_diffrn_reflns_theta_full 27.47
_diffrn_reflns_theta_max 27.47
_diffrn_reflns_theta_min 3.40
_diffrn_standards_decay_% 0
_diffrn_standards_interval_count 0
_diffrn_standards_interval_time 0
_diffrn_standards_number 0
_exptl_absorpt_coefficient_mu 0.083
_exptl_absorpt_correction_type none
_exptl_crystal_colour Colorless
_exptl_crystal_density_diffrn 1.274
_exptl_crystal_density_method 'not measured'
_exptl_crystal_description Prism
_exptl_crystal_F_000 360
_exptl_crystal_size_max 0.50
_exptl_crystal_size_mid 0.33
_exptl_crystal_size_min 0.20
_refine_diff_density_max 0.223
_refine_diff_density_min -0.149
_refine_ls_extinction_method none
_refine_ls_goodness_of_fit_ref 1.000
_refine_ls_hydrogen_treatment mixed
_refine_ls_matrix_type full
_refine_ls_number_parameters 223
_refine_ls_number_reflns 2116
_refine_ls_number_restraints 1
_refine_ls_restrained_S_all 1.000
_refine_ls_R_factor_all 0.0348
_refine_ls_R_factor_gt 0.0308
_refine_ls_shift/su_max 0.000
_refine_ls_shift/su_mean 0.000
_refine_ls_structure_factor_coef Fsqd
_refine_ls_weighting_details 'calc w=1/[\s^2^(Fo^2^)+(0.0309P)^2^+0.16P] where P=(Fo^2^+2Fc^2^)/3'
_refine_ls_weighting_scheme calc
_refine_ls_wR_factor_gt 0.0669
_refine_ls_wR_factor_ref 0.0688
_reflns_number_gt 1961
_reflns_number_total 2116
_reflns_threshold_expression I>2sigma(I)
_cod_data_source_file xu2727.cif
_cod_data_source_block I
_cod_depositor_comments
;
The following automatic conversions were performed:
'_symmetry_cell_setting' value 'Monoclinic' changed to 'monoclinic'
according to '/home/saulius/struct/CIF-dictionaries/cif_core.dic'
dictionary named 'cif_core.dic' version 2.4.1 from 2010-06-29.

Automatic conversion script
Id: cif_fix_enum 1527 2010-12-29 10:47:43Z saulius 
;
_cod_original_sg_symbol_H-M 'P 21'
_cod_database_code 2225710
_cod_database_fobs_code 2225710

loop_
_symmetry_equiv_pos_as_xyz
'x, y, z'
'-x, y+1/2, -z'

loop_
_atom_site_type_symbol
_atom_site_label
_atom_site_fract_x
_atom_site_fract_y
_atom_site_fract_z
_atom_site_U_iso_or_equiv
_atom_site_adp_type
_atom_site_calc_flag
_atom_site_refinement_flags
_atom_site_occupancy
_atom_site_disorder_assembly
_atom_site_disorder_group
O O1 0.09240(11) 0.1142(2) 0.60603(10) 0.0202(3) Uani d . 1 . .
O O2 0.91263(11) 0.64850(18) 0.83888(10) 0.0180(3) Uani d . 1 . .
O O3 1.04079(14) 0.3897(2) 0.97682(12) 0.0259(3) Uani d . 1 . .
C C1 0.41584(16) 0.0015(3) 0.73392(16) 0.0173(4) Uani d . 1 . .
H H1A 0.4554 -0.0512 0.6651 0.021 Uiso calc R 1 . .
H H1B 0.4492 -0.0705 0.8022 0.021 Uiso calc R 1 . .
C C2 0.27216(16) -0.0310(3) 0.72069(16) 0.0196(4) Uani d . 1 . .
H H2A 0.2544 -0.1577 0.6857 0.024 Uiso calc R 1 . .
H H2B 0.2349 -0.0272 0.7975 0.024 Uiso calc R 1 . .
C C3 0.21656(16) 0.1217(3) 0.64550(14) 0.0167(4) Uani d . 1 . .
C C4 0.27270(16) 0.2813(3) 0.60818(14) 0.0159(4) Uani d . 1 . .
C C5 0.41066(16) 0.3158(3) 0.63354(15) 0.0148(4) Uani d . 1 . .
H H5 0.4551 0.2495 0.5707 0.018 Uiso calc R 1 . .
C C6 0.45291(16) 0.5236(3) 0.62997(15) 0.0174(4) Uani d . 1 . .
H H6A 0.4238 0.5930 0.6983 0.021 Uiso calc R 1 . .
H H6B 0.4167 0.5865 0.5594 0.021 Uiso calc R 1 . .
C C7 0.59643(16) 0.5269(3) 0.62984(15) 0.0175(4) Uani d . 1 . .
H H7A 0.6254 0.6613 0.6279 0.021 Uiso calc R 1 . .
H H7B 0.6238 0.4632 0.5589 0.021 Uiso calc R 1 . .
C C8 0.65845(16) 0.4275(3) 0.73580(14) 0.0148(4) Uani d . 1 . .
C C9 0.60201(16) 0.2259(2) 0.75520(15) 0.0141(4) Uani d . 1 . .
H H9 0.6291 0.1485 0.6881 0.017 Uiso calc R 1 . .
C C10 0.45483(16) 0.2142(3) 0.74799(15) 0.0145(4) Uani d . 1 . .
C C11 0.66860(16) 0.1311(3) 0.86261(14) 0.0175(4) Uani d . 1 . .
H H11A 0.6107 0.0350 0.8935 0.021 Uiso calc R 1 . .
H H11B 0.7433 0.0617 0.8367 0.021 Uiso calc R 1 . .
C C12 0.71155(17) 0.2649(3) 0.96239(15) 0.0188(4) Uani d . 1 . .
H H12A 0.6400 0.2854 1.0127 0.023 Uiso calc R 1 . .
H H12B 0.7793 0.2009 1.0094 0.023 Uiso calc R 1 . .
C C13 0.75979(16) 0.4604(3) 0.92313(15) 0.0161(4) Uani d . 1 . .
H H13 0.7822 0.5436 0.9912 0.019 Uiso calc R 1 . .
C C14 0.65661(17) 0.5522(3) 0.84587(15) 0.0167(4) Uani d . 1 . .
H H14A 0.6765 0.6872 0.8288 0.020 Uiso calc R 1 . .
H H14B 0.5740 0.5457 0.8817 0.020 Uiso calc R 1 . .
C C15 0.80304(16) 0.4041(3) 0.72158(14) 0.0166(4) Uani d . 1 . .
H H15A 0.8227 0.2716 0.6986 0.020 Uiso calc R 1 . .
H H15B 0.8319 0.4923 0.6614 0.020 Uiso calc R 1 . .
C C16 0.86878(16) 0.4516(3) 0.84003(15) 0.0159(4) Uani d . 1 . .
C C17 0.97698(17) 0.3184(3) 0.87504(15) 0.0198(4) Uani d . 1 . .
H H17A 0.9441 0.1887 0.8897 0.024 Uiso calc R 1 . .
H H17B 1.0362 0.3099 0.8117 0.024 Uiso calc R 1 . .
C C18 0.17903(17) 0.3819(3) 0.53822(16) 0.0201(4) Uani d . 1 . .
H H18 0.1897 0.4990 0.4983 0.024 Uiso calc R 1 . .
C C19 0.07310(17) 0.2766(3) 0.54064(16) 0.0213(4) Uani d . 1 . .
H H19 -0.0046 0.3101 0.5023 0.026 Uiso calc R 1 . .
C C20 0.39111(16) 0.2962(3) 0.85393(15) 0.0181(4) Uani d . 1 . .
H H20A 0.4278 0.2371 0.9244 0.022 Uiso calc R 1 . .
H H20B 0.3007 0.2690 0.8475 0.022 Uiso calc R 1 . .
H H20C 0.4043 0.4347 0.8573 0.022 Uiso calc R 1 . .
C C21 1.01924(17) 0.6855(3) 0.77196(17) 0.0233(4) Uani d . 1 . .
H H21A 1.0082 0.6217 0.6968 0.028 Uiso calc R 1 . .
H H21B 1.0953 0.6368 0.8129 0.028 Uiso calc R 1 . .
H H21C 1.0275 0.8235 0.7601 0.028 Uiso calc R 1 . .
H H3O 1.052(2) 0.302(4) 1.021(2) 0.043(8) Uiso d . 1 . .

loop_
_atom_site_aniso_label
_atom_site_aniso_U_11
_atom_site_aniso_U_22
_atom_site_aniso_U_33
_atom_site_aniso_U_12
_atom_site_aniso_U_13
_atom_site_aniso_U_23
O1 0.0154(6) 0.0215(7) 0.0235(7) -0.0012(6) -0.0020(5) -0.0019(6)
O2 0.0194(6) 0.0162(7) 0.0184(6) -0.0047(5) 0.0000(5) 0.0010(5)
O3 0.0326(8) 0.0219(8) 0.0221(7) -0.0020(6) -0.0116(6) 0.0034(6)
C1 0.0173(9) 0.0132(9) 0.0210(9) -0.0003(7) -0.0024(7) 0.0013(7)
C2 0.0195(9) 0.0148(9) 0.0245(10) -0.0037(7) -0.0004(7) 0.0005(7)
C3 0.0129(8) 0.0196(9) 0.0172(8) -0.0006(8) -0.0015(6) -0.0029(8)
C4 0.0178(9) 0.0166(9) 0.0135(8) 0.0014(7) 0.0009(6) -0.0031(7)
C5 0.0152(8) 0.0135(9) 0.0157(8) -0.0008(7) 0.0002(6) -0.0001(7)
C6 0.0190(9) 0.0149(9) 0.0181(9) -0.0007(7) -0.0007(7) 0.0046(7)
C7 0.0180(9) 0.0169(9) 0.0174(9) -0.0043(7) -0.0002(7) 0.0034(7)
C8 0.0156(8) 0.0135(8) 0.0154(8) -0.0015(7) 0.0008(6) 0.0010(7)
C9 0.0145(8) 0.0129(8) 0.0148(9) -0.0011(7) 0.0007(6) -0.0016(7)
C10 0.0156(8) 0.0123(8) 0.0154(9) -0.0008(7) -0.0009(7) 0.0012(7)
C11 0.0181(9) 0.0138(8) 0.0204(9) -0.0018(8) -0.0016(7) 0.0021(8)
C12 0.0204(9) 0.0207(10) 0.0152(9) -0.0047(8) -0.0016(7) 0.0031(8)
C13 0.0187(9) 0.0160(9) 0.0135(8) -0.0038(7) 0.0007(7) -0.0025(7)
C14 0.0170(9) 0.0132(8) 0.0199(9) -0.0024(7) 0.0018(7) -0.0026(7)
C15 0.0164(8) 0.0181(9) 0.0155(8) -0.0021(7) 0.0014(6) -0.0003(7)
C16 0.0168(9) 0.0133(9) 0.0176(9) -0.0038(7) -0.0011(7) -0.0005(7)
C17 0.0199(9) 0.0204(10) 0.0189(9) -0.0016(8) -0.0030(7) -0.0015(8)
C18 0.0207(9) 0.0206(10) 0.0190(9) 0.0023(8) -0.0006(7) -0.0002(8)
C19 0.0182(9) 0.0253(10) 0.0201(9) 0.0035(8) -0.0024(7) 0.0001(8)
C20 0.0167(8) 0.0204(9) 0.0171(9) -0.0037(8) 0.0007(7) 0.0000(8)
C21 0.0212(9) 0.0271(11) 0.0215(10) -0.0078(8) 0.0002(7) 0.0039(8)

loop_
_atom_type_symbol
_atom_type_description
_atom_type_scat_dispersion_real
_atom_type_scat_dispersion_imag
_atom_type_scat_source
C C 0.0033 0.0000 'International Tables Vol C Tables 4.2.6.8 and 6.1.1.4'
H H 0.0000 0.0000 'International Tables Vol C Tables 4.2.6.8 and 6.1.1.4'
O O 0.0106 0.0000 'International Tables Vol C Tables 4.2.6.8 and 6.1.1.4'

loop_
_geom_angle_atom_site_label_1
_geom_angle_atom_site_label_2
_geom_angle_atom_site_label_3
_geom_angle_site_symmetry_1
_geom_angle_site_symmetry_3
_geom_angle
_geom_angle_publ_flag
C19 O1 C3 . . 105.49(14) ?
C21 O2 C16 . . 116.12(14) ?
C17 O3 H3O . . 107.8(19) ?
C2 C1 C10 . . 114.20(14) ?
C2 C1 H1A . . 108.7 ?
C10 C1 H1A . . 108.7 ?
C2 C1 H1B . . 108.7 ?
C10 C1 H1B . . 108.7 ?
H1A C1 H1B . . 107.6 ?
C3 C2 C1 . . 108.51(15) ?
C3 C2 H2A . . 110.0 ?
C1 C2 H2A . . 110.0 ?
C3 C2 H2B . . 110.0 ?
C1 C2 H2B . . 110.0 ?
H2A C2 H2B . . 108.4 ?
C4 C3 O1 . . 110.95(16) ?
C4 C3 C2 . . 127.93(15) ?
O1 C3 C2 . . 121.11(16) ?
C3 C4 C18 . . 106.28(15) ?
C3 C4 C5 . . 120.92(16) ?
C18 C4 C5 . . 132.55(17) ?
C4 C5 C6 . . 115.76(15) ?
C4 C5 C10 . . 110.29(14) ?
C6 C5 C10 . . 112.40(14) ?
C4 C5 H5 . . 105.9 ?
C6 C5 H5 . . 105.9 ?
C10 C5 H5 . . 105.9 ?
C5 C6 C7 . . 108.12(15) ?
C5 C6 H6A . . 110.1 ?
C7 C6 H6A . . 110.1 ?
C5 C6 H6B . . 110.1 ?
C7 C6 H6B . . 110.1 ?
H6A C6 H6B . . 108.4 ?
C6 C7 C8 . . 112.69(14) ?
C6 C7 H7A . . 109.1 ?
C8 C7 H7A . . 109.1 ?
C6 C7 H7B . . 109.1 ?
C8 C7 H7B . . 109.1 ?
H7A C7 H7B . . 107.8 ?
C7 C8 C14 . . 112.44(15) ?
C7 C8 C9 . . 111.91(14) ?
C14 C8 C9 . . 111.97(14) ?
C7 C8 C15 . . 110.65(13) ?
C14 C8 C15 . . 101.29(13) ?
C9 C8 C15 . . 108.00(14) ?
C11 C9 C8 . . 109.82(14) ?
C11 C9 C10 . . 116.03(14) ?
C8 C9 C10 . . 115.59(14) ?
C11 C9 H9 . . 104.7 ?
C8 C9 H9 . . 104.7 ?
C10 C9 H9 . . 104.7 ?
C20 C10 C1 . . 108.40(15) ?
C20 C10 C5 . . 112.40(14) ?
C1 C10 C5 . . 106.25(14) ?
C20 C10 C9 . . 114.45(14) ?
C1 C10 C9 . . 108.50(14) ?
C5 C10 C9 . . 106.46(14) ?
C12 C11 C9 . . 116.73(16) ?
C12 C11 H11A . . 108.1 ?
C9 C11 H11A . . 108.1 ?
C12 C11 H11B . . 108.1 ?
C9 C11 H11B . . 108.1 ?
H11A C11 H11B . . 107.3 ?
C13 C12 C11 . . 114.28(14) ?
C13 C12 H12A . . 108.7 ?
C11 C12 H12A . . 108.7 ?
C13 C12 H12B . . 108.7 ?
C11 C12 H12B . . 108.7 ?
H12A C12 H12B . . 107.6 ?
C14 C13 C12 . . 107.89(15) ?
C14 C13 C16 . . 101.10(14) ?
C12 C13 C16 . . 114.82(15) ?
C14 C13 H13 . . 110.9 ?
C12 C13 H13 . . 110.9 ?
C16 C13 H13 . . 110.9 ?
C13 C14 C8 . . 102.08(14) ?
C13 C14 H14A . . 111.4 ?
C8 C14 H14A . . 111.4 ?
C13 C14 H14B . . 111.4 ?
C8 C14 H14B . . 111.4 ?
H14A C14 H14B . . 109.2 ?
C16 C15 C8 . . 106.93(13) ?
C16 C15 H15A . . 110.3 ?
C8 C15 H15A . . 110.3 ?
C16 C15 H15B . . 110.3 ?
C8 C15 H15B . . 110.3 ?
H15A C15 H15B . . 108.6 ?
O2 C16 C17 . . 110.11(14) ?
O2 C16 C13 . . 102.62(14) ?
C17 C16 C13 . . 116.09(15) ?
O2 C16 C15 . . 109.12(14) ?
C17 C16 C15 . . 114.21(15) ?
C13 C16 C15 . . 103.85(14) ?
O3 C17 C16 . . 109.38(16) ?
O3 C17 H17A . . 109.8 ?
C16 C17 H17A . . 109.8 ?
O3 C17 H17B . . 109.8 ?
C16 C17 H17B . . 109.8 ?
H17A C17 H17B . . 108.2 ?
C19 C18 C4 . . 106.20(17) ?
C19 C18 H18 . . 126.9 ?
C4 C18 H18 . . 126.9 ?
C18 C19 O1 . . 111.06(16) ?
C18 C19 H19 . . 124.5 ?
O1 C19 H19 . . 124.5 ?
C10 C20 H20A . . 109.5 ?
C10 C20 H20B . . 109.5 ?
H20A C20 H20B . . 109.5 ?
C10 C20 H20C . . 109.5 ?
H20A C20 H20C . . 109.5 ?
H20B C20 H20C . . 109.5 ?
O2 C21 H21A . . 109.5 ?
O2 C21 H21B . . 109.5 ?
H21A C21 H21B . . 109.5 ?
O2 C21 H21C . . 109.5 ?
H21A C21 H21C . . 109.5 ?
H21B C21 H21C . . 109.5 ?

loop_
_geom_bond_atom_site_label_1
_geom_bond_atom_site_label_2
_geom_bond_site_symmetry_2
_geom_bond_distance
_geom_bond_publ_flag
O1 C19 . 1.376(2) ?
O1 C3 . 1.379(2) ?
O2 C21 . 1.427(2) ?
O2 C16 . 1.455(2) ?
O3 C17 . 1.423(2) ?
O3 H3O . 0.81(3) ?
C1 C2 . 1.546(2) ?
C1 C10 . 1.552(2) ?
C1 H1A . 0.9900 ?
C1 H1B . 0.9900 ?
C2 C3 . 1.484(3) ?
C2 H2A . 0.9900 ?
C2 H2B . 0.9900 ?
C3 C4 . 1.347(3) ?
C4 C18 . 1.439(2) ?
C4 C5 . 1.503(2) ?
C5 C6 . 1.524(3) ?
C5 C10 . 1.557(2) ?
C5 H5 . 1.0000 ?
C6 C7 . 1.527(2) ?
C6 H6A . 0.9900 ?
C6 H6B . 0.9900 ?
C7 C8 . 1.533(2) ?
C7 H7A . 0.9900 ?
C7 H7B . 0.9900 ?
C8 C14 . 1.546(2) ?
C8 C9 . 1.554(2) ?
C8 C15 . 1.563(2) ?
C9 C11 . 1.552(2) ?
C9 C10 . 1.566(2) ?
C9 H9 . 1.0000 ?
C10 C20 . 1.539(2) ?
C11 C12 . 1.540(2) ?
C11 H11A . 0.9900 ?
C11 H11B . 0.9900 ?
C12 C13 . 1.538(3) ?
C12 H12A . 0.9900 ?
C12 H12B . 0.9900 ?
C13 C14 . 1.526(3) ?
C13 C16 . 1.542(2) ?
C13 H13 . 1.0000 ?
C14 H14A . 0.9900 ?
C14 H14B . 0.9900 ?
C15 C16 . 1.547(2) ?
C15 H15A . 0.9900 ?
C15 H15B . 0.9900 ?
C16 C17 . 1.522(3) ?
C17 H17A . 0.9900 ?
C17 H17B . 0.9900 ?
C18 C19 . 1.348(3) ?
C18 H18 . 0.9500 ?
C19 H19 . 0.9500 ?
C20 H20A . 0.9800 ?
C20 H20B . 0.9800 ?
C20 H20C . 0.9800 ?
C21 H21A . 0.9800 ?
C21 H21B . 0.9800 ?
C21 H21C . 0.9800 ?

loop_
_geom_hbond_atom_site_label_D
_geom_hbond_atom_site_label_H
_geom_hbond_atom_site_label_A
_geom_hbond_site_symmetry_A
_geom_hbond_distance_DH
_geom_hbond_distance_HA
_geom_hbond_distance_DA
_geom_hbond_angle_DHA
O3 H3O O2 2_747 0.81(3) 1.97(3) 2.7479(19) 163(3)

loop_
_geom_torsion_atom_site_label_1
_geom_torsion_atom_site_label_2
_geom_torsion_atom_site_label_3
_geom_torsion_atom_site_label_4
_geom_torsion_site_symmetry_1
_geom_torsion_site_symmetry_2
_geom_torsion_site_symmetry_3
_geom_torsion_site_symmetry_4
_geom_torsion
_geom_torsion_publ_flag
C10 C1 C2 C3 . . . . 40.0(2) ?
C19 O1 C3 C4 . . . . 0.62(19) ?
C19 O1 C3 C2 . . . . 179.58(16) ?
C1 C2 C3 C4 . . . . -10.1(3) ?
C1 C2 C3 O1 . . . . 171.15(15) ?
O1 C3 C4 C18 . . . . -1.1(2) ?
C2 C3 C4 C18 . . . . -179.94(18) ?
O1 C3 C4 C5 . . . . -176.03(15) ?
C2 C3 C4 C5 . . . . 5.1(3) ?
C3 C4 C5 C6 . . . . -157.29(16) ?
C18 C4 C5 C6 . . . . 29.3(3) ?
C3 C4 C5 C10 . . . . -28.3(2) ?
C18 C4 C5 C10 . . . . 158.29(18) ?
C4 C5 C6 C7 . . . . -167.16(13) ?
C10 C5 C6 C7 . . . . 64.86(18) ?
C5 C6 C7 C8 . . . . -58.46(19) ?
C6 C7 C8 C14 . . . . -77.13(19) ?
C6 C7 C8 C9 . . . . 49.9(2) ?
C6 C7 C8 C15 . . . . 170.41(15) ?
C7 C8 C9 C11 . . . . 179.55(14) ?
C14 C8 C9 C11 . . . . -53.16(18) ?
C15 C8 C9 C11 . . . . 57.52(17) ?
C7 C8 C9 C10 . . . . -46.8(2) ?
C14 C8 C9 C10 . . . . 80.45(18) ?
C15 C8 C9 C10 . . . . -168.87(14) ?
C2 C1 C10 C20 . . . . 57.47(19) ?
C2 C1 C10 C5 . . . . -63.55(19) ?
C2 C1 C10 C9 . . . . -177.68(14) ?
C4 C5 C10 C20 . . . . -64.11(19) ?
C6 C5 C10 C20 . . . . 66.70(18) ?
C4 C5 C10 C1 . . . . 54.31(18) ?
C6 C5 C10 C1 . . . . -174.88(14) ?
C4 C5 C10 C9 . . . . 169.83(14) ?
C6 C5 C10 C9 . . . . -59.36(18) ?
C11 C9 C10 C20 . . . . 55.9(2) ?
C8 C9 C10 C20 . . . . -74.85(19) ?
C11 C9 C10 C1 . . . . -65.34(19) ?
C8 C9 C10 C1 . . . . 163.96(14) ?
C11 C9 C10 C5 . . . . -179.33(14) ?
C8 C9 C10 C5 . . . . 49.96(19) ?
C8 C9 C11 C12 . . . . 33.6(2) ?
C10 C9 C11 C12 . . . . -99.74(18) ?
C9 C11 C12 C13 . . . . -36.3(2) ?
C11 C12 C13 C14 . . . . 55.56(19) ?
C11 C12 C13 C16 . . . . -56.3(2) ?
C12 C13 C14 C8 . . . . -70.78(16) ?
C16 C13 C14 C8 . . . . 50.07(16) ?
C7 C8 C14 C13 . . . . -160.51(14) ?
C9 C8 C14 C13 . . . . 72.48(16) ?
C15 C8 C14 C13 . . . . -42.38(16) ?
C7 C8 C15 C16 . . . . 138.40(15) ?
C14 C8 C15 C16 . . . . 18.98(18) ?
C9 C8 C15 C16 . . . . -98.79(16) ?
C21 O2 C16 C17 . . . . 53.11(19) ?
C21 O2 C16 C13 . . . . 177.30(14) ?
C21 O2 C16 C15 . . . . -72.99(18) ?
C14 C13 C16 O2 . . . . 76.47(16) ?
C12 C13 C16 O2 . . . . -167.70(14) ?
C14 C13 C16 C17 . . . . -163.39(15) ?
C12 C13 C16 C17 . . . . -47.6(2) ?
C14 C13 C16 C15 . . . . -37.17(17) ?
C12 C13 C16 C15 . . . . 78.65(18) ?
C8 C15 C16 O2 . . . . -97.88(16) ?
C8 C15 C16 C17 . . . . 138.41(16) ?
C8 C15 C16 C13 . . . . 11.01(19) ?
O2 C16 C17 O3 . . . . 49.13(19) ?
C13 C16 C17 O3 . . . . -66.9(2) ?
C15 C16 C17 O3 . . . . 172.30(15) ?
C3 C4 C18 C19 . . . . 1.1(2) ?
C5 C4 C18 C19 . . . . 175.23(18) ?
C4 C18 C19 O1 . . . . -0.8(2) ?
C3 O1 C19 C18 . . . . 0.1(2) ?

loop_
_cod_related_entry_id
_cod_related_entry_database
_cod_related_entry_code
1 ChemSpider 22901058
